data_1555665
loop_
_publ_author_name
'Zhang, Ya-Long'
'Chen, Chen'
'Wang, Xiao-Bing'
'Wu, Lin'
'Yang, Ming-Hua'
'Luo, Jun'
'Zhang, Can'
'Sun, Hong-Bin'
'Luo, Jian-Guang'
'Kong, Ling-Yi'

_publ_section_title
;
 Rhodomyrtials A and B, Two Meroterpenoids with a
 Triketone-Sesquiterpene-Triketone Skeleton from Rhodomyrtus tomentosa:
 Structural Elucidation and Biomimetic Synthesis.
;
_journal_issue 16
_journal_name_full 'Organic letters'
_journal_page_first 4068
_journal_page_last 4071
_journal_paper_doi 10.1021/acs.orglett.6b01944
_journal_volume 18
_journal_year 2016
_chemical_absolute_configuration ad
_chemical_formula_sum 'C30 H46 O3'
_chemical_formula_weight 454.67
_space_group_crystal_system orthorhombic
_space_group_IT_number 19
_space_group_name_Hall 'P 2ac 2ab'
_space_group_name_H-M_alt 'P 21 21 21'
_atom_sites_solution_hydrogens geom
_audit_creation_method SHELXL-2013
_cell_angle_alpha 90
_cell_angle_beta 90
_cell_angle_gamma 90
_cell_formula_units_Z 4
_cell_length_a 6.34120(10)
_cell_length_b 17.90970(10)
_cell_length_c 23.66480(10)
_cell_measurement_reflns_used 16983
_cell_measurement_temperature 290(2)
_cell_measurement_theta_max 69.8800
_cell_measurement_theta_min 5.2880
_cell_volume 2687.59(5)
_computing_cell_refinement 'CrysAlisPro (Agilent Technologies)'
_computing_data_collection 'CrysAlisPro (Agilent Technologies)'
_computing_data_reduction 'CrysAlisPro (Agilent Technologies)'
_computing_molecular_graphics 'Ortep-3 (L. J. Farrugia, 2001)'
_computing_publication_material SHELXL-2013
_computing_structure_refinement 'SHELXL-2013 (Sheldrick, 2013)'
_computing_structure_solution 'SHELXS-97 (Sheldrick, 1997)'
_diffrn_ambient_temperature 290(2)
_diffrn_detector_area_resol_mean 15.9149
_diffrn_measured_fraction_theta_full 0.995
_diffrn_measured_fraction_theta_max 0.990
_diffrn_measurement_device_type 'Gemini S Ultra, Agilent Technologies'
_diffrn_measurement_method '\w scans'
_diffrn_radiation_type CuK\a
_diffrn_radiation_wavelength 1.54184
_diffrn_reflns_av_R_equivalents 0.0201
_diffrn_reflns_av_unetI/netI 0.0141
_diffrn_reflns_Laue_measured_fraction_full 0.995
_diffrn_reflns_Laue_measured_fraction_max 0.990
_diffrn_reflns_limit_h_max 7
_diffrn_reflns_limit_h_min -6
_diffrn_reflns_limit_k_max 21
_diffrn_reflns_limit_k_min -21
_diffrn_reflns_limit_l_max 28
_diffrn_reflns_limit_l_min -28
_diffrn_reflns_number 23385
_diffrn_reflns_point_group_measured_fraction_full 0.995
_diffrn_reflns_point_group_measured_fraction_max 0.983
_diffrn_reflns_theta_full 67.684
_diffrn_reflns_theta_max 69.774
_diffrn_reflns_theta_min 5.281
_diffrn_source 'Enhance Ultra (Cu) X-ray Source'
_exptl_absorpt_coefficient_mu 0.542
_exptl_absorpt_correction_T_max 1.00000
_exptl_absorpt_correction_T_min 0.66990
_exptl_absorpt_correction_type multi-scan
_exptl_absorpt_process_details
;
CrysAlisPro, Agilent Technologies,
Version 1.171.37.35 (release 13-08-2014 CrysAlis171 .NET)
(compiled Aug 13 2014,18:06:01)
Empirical absorption correction using spherical harmonics,
 implemented in SCALE3 ABSPACK scaling algorithm.
;
_exptl_crystal_colour colorless
_exptl_crystal_density_diffrn 1.124
_exptl_crystal_description block
_exptl_crystal_F_000 1000
_exptl_crystal_size_max 0.360
_exptl_crystal_size_mid 0.320
_exptl_crystal_size_min 0.210
_refine_diff_density_max 0.185
_refine_diff_density_min -0.171
_refine_diff_density_rms 0.032
_refine_ls_abs_structure_details
;
 Flack x determined using 2064 quotients [(I+)-(I-)]/[(I+)+(I-)]
 (Parsons and Flack (2004), Acta Cryst. A60, s61).
;
_refine_ls_abs_structure_Flack 0.03(4)
_refine_ls_extinction_method none
_refine_ls_goodness_of_fit_ref 1.029
_refine_ls_hydrogen_treatment constr
_refine_ls_matrix_type full
_refine_ls_number_parameters 298
_refine_ls_number_reflns 4986
_refine_ls_number_restraints 0
_refine_ls_restrained_S_all 1.029
_refine_ls_R_factor_all 0.0351
_refine_ls_R_factor_gt 0.0347
_refine_ls_shift/su_max 0.000
_refine_ls_shift/su_mean 0.000
_refine_ls_structure_factor_coef Fsqd
_refine_ls_weighting_details 'w=1/[\s^2^(Fo^2^)+(0.0622P)^2^+0.2818P] where P=(Fo^2^+2Fc^2^)/3'
_refine_ls_weighting_scheme calc
_refine_ls_wR_factor_gt 0.0953
_refine_ls_wR_factor_ref 0.0957
_reflns_Friedel_coverage 0.724
_reflns_Friedel_fraction_full 0.995
_reflns_Friedel_fraction_max 0.973
_reflns_number_gt 4923
_reflns_number_total 4986
_reflns_threshold_expression 'I > 2\s(I)'
_cod_data_source_file ol6b01944_si_005.cif
_cod_data_source_block shelxl
_cod_database_code 1555665
_shelx_space_group_comment
;
The symmetry employed for this shelxl refinement is uniquely defined
by the following loop, which should always be used as a source of
symmetry information in preference to the above space-group names.
They are only intended as comments.
;
_shelx_estimated_absorpt_t_min 0.829
_shelx_estimated_absorpt_t_max 0.895
_shelxl_version_number 2013-4

loop_
_space_group_symop_operation_xyz
'x, y, z'
'-x+1/2, -y, z+1/2'
'x+1/2, -y+1/2, -z'
'-x, y+1/2, -z+1/2'

loop_
_atom_site_label
_atom_site_type_symbol
_atom_site_fract_x
_atom_site_fract_y
_atom_site_fract_z
_atom_site_U_iso_or_equiv
_atom_site_adp_type
_atom_site_occupancy
_atom_site_site_symmetry_order
_atom_site_calc_flag
_atom_site_refinement_flags_posn
_atom_site_refinement_flags_adp
O1 O 0.5411(2) 0.10789(6) 0.54631(5) 0.0406(3) Uani 1 1 d . .
O3 O 1.0401(2) -0.07989(8) 0.50975(6) 0.0492(3) Uani 1 1 d . .
C6' C 0.7586(3) 0.00119(9) 0.53079(6) 0.0321(3) Uani 1 1 d . .
C5 C 0.6453(3) 0.03185(8) 0.62859(6) 0.0313(3) Uani 1 1 d . .
H5 H 0.7724 0.0622 0.6337 0.038 Uiso 1 1 calc R U
C1 C 0.7840(3) 0.20250(9) 0.69835(7) 0.0388(4) Uani 1 1 d . .
H1 H 0.9360 0.2049 0.6912 0.047 Uiso 1 1 calc R U
C2' C 0.7231(4) 0.10819(10) 0.46049(7) 0.0459(4) Uani 1 1 d . .
C7' C 0.7103(3) -0.03242(8) 0.58792(6) 0.0321(3) Uani 1 1 d . .
H007 H 0.8425 -0.0533 0.6024 0.038 Uiso 1 1 calc R U
C1' C 0.6722(3) 0.06643(9) 0.51455(7) 0.0344(3) Uani 1 1 d . .
C4' C 0.8838(3) -0.02123(11) 0.42913(8) 0.0471(4) Uani 1 1 d . .
C2 C 0.6744(3) 0.20250(9) 0.64088(7) 0.0395(4) Uani 1 1 d . .
H2A H 0.7725 0.1822 0.6134 0.047 Uiso 1 1 calc R U
H2B H 0.6484 0.2541 0.6304 0.047 Uiso 1 1 calc R U
C14 C 0.2581(3) 0.05181(11) 0.59871(9) 0.0494(4) Uani 1 1 d . .
H14A H 0.1648 0.0883 0.5826 0.074 Uiso 1 1 calc R U
H14B H 0.2083 0.0379 0.6355 0.074 Uiso 1 1 calc R U
H14C H 0.2620 0.0085 0.5748 0.074 Uiso 1 1 calc R U
C6 C 0.5823(3) 0.00541(9) 0.68823(7) 0.0404(4) Uani 1 1 d . .
H6A H 0.4783 0.0398 0.7033 0.048 Uiso 1 1 calc R U
H6B H 0.5157 -0.0432 0.6851 0.048 Uiso 1 1 calc R U
C5' C 0.9079(3) -0.03584(9) 0.49279(7) 0.0361(4) Uani 1 1 d . .
O2 O 0.9268(5) 0.09118(12) 0.37800(9) 0.1140(10) Uani 1 1 d . .
C8' C 0.5534(3) -0.09803(9) 0.58223(8) 0.0413(4) Uani 1 1 d . .
H01A H 0.4904 -0.1069 0.6190 0.050 Uiso 1 1 calc R U
H01B H 0.4411 -0.0827 0.5569 0.050 Uiso 1 1 calc R U
C9 C 0.7492(3) 0.14275(9) 0.74567(7) 0.0394(4) Uani 1 1 d . .
H9 H 0.5991 0.1300 0.7470 0.047 Uiso 1 1 calc R U
C3 C 0.4662(3) 0.15987(9) 0.63493(7) 0.0369(4) Uani 1 1 d . .
H3A H 0.3665 0.1916 0.6152 0.044 Uiso 1 1 calc R U
H3B H 0.4102 0.1509 0.6725 0.044 Uiso 1 1 calc R U
C7 C 0.7642(4) -0.00041(10) 0.73021(8) 0.0488(5) Uani 1 1 d . .
H7A H 0.7103 -0.0224 0.7648 0.059 Uiso 1 1 calc R U
H7B H 0.8677 -0.0347 0.7148 0.059 Uiso 1 1 calc R U
C9' C 0.6424(3) -0.17190(9) 0.56065(8) 0.0445(4) Uani 1 1 d . .
H019 H 0.7100 -0.1627 0.5241 0.053 Uiso 1 1 calc R U
C10 C 0.7919(4) 0.20607(12) 0.78870(8) 0.0554(5) Uani 1 1 d . .
H10A H 0.6971 0.2057 0.8209 0.067 Uiso 1 1 calc R U
H10B H 0.9377 0.2091 0.8009 0.067 Uiso 1 1 calc R U
C4 C 0.4791(3) 0.08467(9) 0.60361(7) 0.0341(3) Uani 1 1 d . .
C8 C 0.8759(3) 0.07142(10) 0.74531(7) 0.0421(4) Uani 1 1 d . .
C11 C 0.7324(4) 0.26390(10) 0.74298(8) 0.0487(4) Uani 1 1 d . .
C13' C 0.5226(5) 0.13411(18) 0.43043(10) 0.0774(8) Uani 1 1 d . .
H02A H 0.5598 0.1604 0.3965 0.116 Uiso 1 1 calc R U
H02B H 0.4445 0.1667 0.4549 0.116 Uiso 1 1 calc R U
H02C H 0.4376 0.0915 0.4210 0.116 Uiso 1 1 calc R U
C10' C 0.4599(5) -0.22598(12) 0.55141(12) 0.0685(7) Uani 1 1 d . .
H02D H 0.5135 -0.2726 0.5375 0.103 Uiso 1 1 calc R U
H02E H 0.3634 -0.2052 0.5244 0.103 Uiso 1 1 calc R U
H02F H 0.3879 -0.2342 0.5866 0.103 Uiso 1 1 calc R U
C3' C 0.8522(4) 0.06145(13) 0.41916(8) 0.0577(5) Uani 1 1 d . .
C15 C 1.0774(4) 0.07031(15) 0.76002(10) 0.0619(6) Uani 1 1 d . .
H15A H 1.1443 0.1142 0.7709 0.074 Uiso 1 1 calc R U
H15B H 1.1521 0.0256 0.7594 0.074 Uiso 1 1 calc R U
C13 C 0.4988(4) 0.28449(13) 0.74472(10) 0.0605(6) Uani 1 1 d . .
H13A H 0.4155 0.2398 0.7467 0.091 Uiso 1 1 calc R U
H13B H 0.4625 0.3118 0.7112 0.091 Uiso 1 1 calc R U
H13C H 0.4715 0.3149 0.7773 0.091 Uiso 1 1 calc R U
C14' C 0.6826(4) -0.06288(16) 0.41043(10) 0.0671(6) Uani 1 1 d . .
H02J H 0.5642 -0.0449 0.4318 0.101 Uiso 1 1 calc R U
H02K H 0.6999 -0.1154 0.4170 0.101 Uiso 1 1 calc R U
H02L H 0.6584 -0.0542 0.3709 0.101 Uiso 1 1 calc R U
C11' C 0.8057(5) -0.20513(13) 0.60022(12) 0.0719(7) Uani 1 1 d . .
H03A H 0.9186 -0.1701 0.6055 0.108 Uiso 1 1 calc R U
H03B H 0.8604 -0.2504 0.5842 0.108 Uiso 1 1 calc R U
H03C H 0.7413 -0.2159 0.6360 0.108 Uiso 1 1 calc R U
C12 C 0.8641(5) 0.33439(13) 0.74014(12) 0.0746(7) Uani 1 1 d . .
H12A H 1.0109 0.3214 0.7390 0.112 Uiso 1 1 calc R U
H12B H 0.8368 0.3645 0.7729 0.112 Uiso 1 1 calc R U
H12C H 0.8279 0.3619 0.7067 0.112 Uiso 1 1 calc R U
C12' C 0.8560(6) 0.17695(13) 0.47652(11) 0.0765(8) Uani 1 1 d . .
H03D H 0.8906 0.2045 0.4430 0.115 Uiso 1 1 calc R U
H03E H 0.9834 0.1610 0.4948 0.115 Uiso 1 1 calc R U
H03F H 0.7768 0.2082 0.5017 0.115 Uiso 1 1 calc R U
C15' C 1.0708(5) -0.05066(17) 0.39557(12) 0.0777(8) Uani 1 1 d . .
H03G H 1.0874 -0.1031 0.4026 0.117 Uiso 1 1 calc R U
H03H H 1.1964 -0.0247 0.4069 0.117 Uiso 1 1 calc R U
H03I H 1.0467 -0.0427 0.3560 0.117 Uiso 1 1 calc R U

loop_
_atom_site_aniso_label
_atom_site_aniso_U_11
_atom_site_aniso_U_22
_atom_site_aniso_U_33
_atom_site_aniso_U_23
_atom_site_aniso_U_13
_atom_site_aniso_U_12
O1 0.0548(7) 0.0354(6) 0.0316(6) 0.0007(5) -0.0006(5) 0.0118(5)
O3 0.0465(7) 0.0473(7) 0.0539(8) -0.0064(6) -0.0036(6) 0.0116(6)
C6' 0.0365(8) 0.0281(7) 0.0318(7) -0.0026(6) -0.0034(6) -0.0017(6)
C5 0.0383(8) 0.0248(7) 0.0307(7) -0.0011(6) -0.0027(6) -0.0018(6)
C1 0.0452(9) 0.0321(8) 0.0391(8) -0.0026(7) 0.0003(7) -0.0028(7)
C2' 0.0659(11) 0.0369(9) 0.0349(8) 0.0059(7) 0.0010(8) 0.0055(9)
C7' 0.0384(8) 0.0253(7) 0.0326(7) -0.0017(6) -0.0028(6) 0.0007(6)
C1' 0.0405(8) 0.0312(7) 0.0314(7) -0.0021(6) -0.0033(6) 0.0005(7)
C4' 0.0573(11) 0.0477(10) 0.0363(8) -0.0050(8) 0.0070(8) 0.0056(9)
C2 0.0556(10) 0.0275(7) 0.0354(8) 0.0013(6) -0.0002(7) -0.0011(7)
C14 0.0391(9) 0.0488(10) 0.0603(11) -0.0085(9) -0.0088(9) 0.0000(8)
C6 0.0569(10) 0.0290(7) 0.0352(8) 0.0000(6) 0.0035(8) -0.0045(7)
C5' 0.0370(8) 0.0317(8) 0.0394(8) -0.0045(6) -0.0006(7) -0.0037(7)
O2 0.188(3) 0.0802(13) 0.0739(12) 0.0283(10) 0.0693(16) 0.0296(16)
C8' 0.0509(9) 0.0284(8) 0.0446(9) -0.0029(7) 0.0009(8) -0.0058(7)
C9 0.0512(9) 0.0347(8) 0.0322(8) -0.0029(6) -0.0004(7) 0.0020(7)
C3 0.0437(8) 0.0302(7) 0.0369(8) -0.0014(6) -0.0015(7) 0.0064(7)
C7 0.0770(13) 0.0353(8) 0.0339(8) 0.0032(7) -0.0047(9) 0.0097(9)
C9' 0.0637(11) 0.0266(7) 0.0432(9) -0.0023(7) 0.0044(9) -0.0039(8)
C10 0.0811(15) 0.0469(10) 0.0383(9) -0.0104(8) -0.0078(9) 0.0001(10)
C4 0.0387(8) 0.0313(7) 0.0323(7) -0.0017(6) -0.0012(6) 0.0019(6)
C8 0.0559(10) 0.0421(9) 0.0282(7) 0.0026(6) 0.0014(7) 0.0066(8)
C11 0.0676(12) 0.0345(9) 0.0440(9) -0.0089(7) -0.0010(9) -0.0050(9)
C13' 0.0932(19) 0.0932(18) 0.0458(11) 0.0129(12) -0.0097(12) 0.0357(16)
C10' 0.0895(17) 0.0389(10) 0.0771(15) -0.0132(10) 0.0035(14) -0.0180(12)
C3' 0.0794(14) 0.0541(11) 0.0396(10) 0.0060(8) 0.0134(10) 0.0066(11)
C15 0.0563(12) 0.0667(13) 0.0628(13) 0.0064(11) 0.0016(10) 0.0084(11)
C13 0.0751(15) 0.0453(11) 0.0612(12) -0.0137(9) 0.0111(11) 0.0075(10)
C14' 0.0805(16) 0.0736(15) 0.0470(11) -0.0148(10) -0.0169(11) -0.0017(13)
C11' 0.0970(19) 0.0443(11) 0.0743(15) 0.0035(11) -0.0115(14) 0.0167(12)
C12 0.0968(19) 0.0469(12) 0.0803(16) -0.0158(11) -0.0031(15) -0.0213(13)
C12' 0.118(2) 0.0476(12) 0.0635(14) 0.0096(10) 0.0131(15) -0.0239(14)
C15' 0.0841(17) 0.0861(18) 0.0628(14) 0.0036(13) 0.0307(13) 0.0237(15)

loop_
_atom_type_symbol
_atom_type_description
_atom_type_scat_dispersion_real
_atom_type_scat_dispersion_imag
_atom_type_scat_source
C C 0.0181 0.0091 'International Tables Vol C Tables 4.2.6.8 and 6.1.1.4'
H H 0.0000 0.0000 'International Tables Vol C Tables 4.2.6.8 and 6.1.1.4'
O O 0.0492 0.0322 'International Tables Vol C Tables 4.2.6.8 and 6.1.1.4'

loop_
_geom_angle_atom_site_label_1
_geom_angle_atom_site_label_2
_geom_angle_atom_site_label_3
_geom_angle
C1' O1 C4 121.61(12)
C1' C6' C5' 118.72(14)
C1' C6' C7' 121.24(14)
C5' C6' C7' 119.99(14)
C4 C5 C6 111.33(14)
C4 C5 C7' 113.56(12)
C6 C5 C7' 114.06(13)
C4 C5 H5 105.7
C6 C5 H5 105.7
C7' C5 H5 105.7
C2 C1 C11 120.50(15)
C2 C1 C9 124.99(15)
C11 C1 C9 88.17(13)
C2 C1 H1 107.0
C11 C1 H1 107.0
C9 C1 H1 107.0
C1' C2' C3' 112.61(15)
C1' C2' C13' 111.41(19)
C3' C2' C13' 108.33(18)
C1' C2' C12' 107.64(16)
C3' C2' C12' 107.7(2)
C13' C2' C12' 109.1(2)
C6' C7' C8' 110.81(13)
C6' C7' C5 108.20(12)
C8' C7' C5 116.48(14)
C6' C7' H007 107.0
C8' C7' H007 107.0
C5 C7' H007 107.0
O1 C1' C6' 124.84(15)
O1 C1' C2' 109.32(14)
C6' C1' C2' 125.61(16)
C3' C4' C15' 111.15(19)
C3' C4' C5' 109.42(15)
C15' C4' C5' 112.03(19)
C3' C4' C14' 108.6(2)
C15' C4' C14' 109.13(19)
C5' C4' C14' 106.32(17)
C1 C2 C3 118.28(14)
C1 C2 H2A 107.7
C3 C2 H2A 107.7
C1 C2 H2B 107.7
C3 C2 H2B 107.7
H2A C2 H2B 107.1
C4 C14 H14A 109.5
C4 C14 H14B 109.5
H14A C14 H14B 109.5
C4 C14 H14C 109.5
H14A C14 H14C 109.5
H14B C14 H14C 109.5
C7 C6 C5 114.90(16)
C7 C6 H6A 108.5
C5 C6 H6A 108.5
C7 C6 H6B 108.5
C5 C6 H6B 108.5
H6A C6 H6B 107.5
O3 C5' C6' 122.38(16)
O3 C5' C4' 120.08(16)
C6' C5' C4' 117.42(15)
C9' C8' C7' 116.75(16)
C9' C8' H01A 108.1
C7' C8' H01A 108.1
C9' C8' H01B 108.1
C7' C8' H01B 108.1
H01A C8' H01B 107.3
C8 C9 C10 122.07(16)
C8 C9 C1 120.02(15)
C10 C9 C1 86.86(13)
C8 C9 H9 108.6
C10 C9 H9 108.6
C1 C9 H9 108.6
C2 C3 C4 115.78(14)
C2 C3 H3A 108.3
C4 C3 H3A 108.3
C2 C3 H3B 108.3
C4 C3 H3B 108.3
H3A C3 H3B 107.4
C8 C7 C6 116.75(15)
C8 C7 H7A 108.1
C6 C7 H7A 108.1
C8 C7 H7B 108.1
C6 C7 H7B 108.1
H7A C7 H7B 107.3
C11' C9' C10' 110.94(19)
C11' C9' C8' 112.68(17)
C10' C9' C8' 108.54(18)
C11' C9' H019 108.2
C10' C9' H019 108.2
C8' C9' H019 108.2
C11 C10 C9 89.29(13)
C11 C10 H10A 113.8
C9 C10 H10A 113.8
C11 C10 H10B 113.8
C9 C10 H10B 113.8
H10A C10 H10B 111.0
O1 C4 C14 106.53(14)
O1 C4 C5 110.21(13)
C14 C4 C5 115.02(14)
O1 C4 C3 102.15(12)
C14 C4 C3 109.03(14)
C5 C4 C3 112.96(13)
C15 C8 C9 121.6(2)
C15 C8 C7 120.1(2)
C9 C8 C7 118.20(16)
C12 C11 C13 109.55(19)
C12 C11 C10 117.1(2)
C13 C11 C10 112.33(19)
C12 C11 C1 116.23(18)
C13 C11 C1 113.09(17)
C10 C11 C1 87.15(14)
C2' C13' H02A 109.5
C2' C13' H02B 109.5
H02A C13' H02B 109.5
C2' C13' H02C 109.5
H02A C13' H02C 109.5
H02B C13' H02C 109.5
C9' C10' H02D 109.5
C9' C10' H02E 109.5
H02D C10' H02E 109.5
C9' C10' H02F 109.5
H02D C10' H02F 109.5
H02E C10' H02F 109.5
O2 C3' C4' 120.4(2)
O2 C3' C2' 119.1(2)
C4' C3' C2' 120.55(17)
C8 C15 H15A 120.0
C8 C15 H15B 120.0
H15A C15 H15B 120.0
C11 C13 H13A 109.5
C11 C13 H13B 109.5
H13A C13 H13B 109.5
C11 C13 H13C 109.5
H13A C13 H13C 109.5
H13B C13 H13C 109.5
C4' C14' H02J 109.5
C4' C14' H02K 109.5
H02J C14' H02K 109.5
C4' C14' H02L 109.5
H02J C14' H02L 109.5
H02K C14' H02L 109.5
C9' C11' H03A 109.5
C9' C11' H03B 109.5
H03A C11' H03B 109.5
C9' C11' H03C 109.5
H03A C11' H03C 109.5
H03B C11' H03C 109.5
C11 C12 H12A 109.5
C11 C12 H12B 109.5
H12A C12 H12B 109.5
C11 C12 H12C 109.5
H12A C12 H12C 109.5
H12B C12 H12C 109.5
C2' C12' H03D 109.5
C2' C12' H03E 109.5
H03D C12' H03E 109.5
C2' C12' H03F 109.5
H03D C12' H03F 109.5
H03E C12' H03F 109.5
C4' C15' H03G 109.5
C4' C15' H03H 109.5
H03G C15' H03H 109.5
C4' C15' H03I 109.5
H03G C15' H03I 109.5
H03H C15' H03I 109.5

loop_
_geom_bond_atom_site_label_1
_geom_bond_atom_site_label_2
_geom_bond_distance
O1 C1' 1.345(2)
O1 C4 1.4720(19)
O3 C5' 1.219(2)
C6' C1' 1.346(2)
C6' C5' 1.464(2)
C6' C7' 1.511(2)
C5 C4 1.535(2)
C5 C6 1.541(2)
C5 C7' 1.556(2)
C5 H5 0.9800
C1 C2 1.527(2)
C1 C11 1.559(2)
C1 C9 1.564(2)
C1 H1 0.9800
C2' C1' 1.517(2)
C2' C3' 1.525(3)
C2' C13' 1.529(3)
C2' C12' 1.540(3)
C7' C8' 1.546(2)
C7' H007 0.9800
C4' C3' 1.513(3)
C4' C15' 1.522(3)
C4' C5' 1.537(2)
C4' C14' 1.543(3)
C2 C3 1.531(2)
C2 H2A 0.9700
C2 H2B 0.9700
C14 C4 1.524(2)
C14 H14A 0.9600
C14 H14B 0.9600
C14 H14C 0.9600
C6 C7 1.526(3)
C6 H6A 0.9700
C6 H6B 0.9700
O2 C3' 1.207(3)
C8' C9' 1.526(2)
C8' H01A 0.9700
C8' H01B 0.9700
C9 C8 1.509(2)
C9 C10 1.548(2)
C9 H9 0.9800
C3 C4 1.539(2)
C3 H3A 0.9700
C3 H3B 0.9700
C7 C8 1.511(3)
C7 H7A 0.9700
C7 H7B 0.9700
C9' C11' 1.518(3)
C9' C10' 1.525(3)
C9' H019 0.9800
C10 C11 1.545(3)
C10 H10A 0.9700
C10 H10B 0.9700
C8 C15 1.325(3)
C11 C12 1.515(3)
C11 C13 1.527(3)
C13' H02A 0.9600
C13' H02B 0.9600
C13' H02C 0.9600
C10' H02D 0.9600
C10' H02E 0.9600
C10' H02F 0.9600
C15 H15A 0.9300
C15 H15B 0.9300
C13 H13A 0.9600
C13 H13B 0.9600
C13 H13C 0.9600
C14' H02J 0.9600
C14' H02K 0.9600
C14' H02L 0.9600
C11' H03A 0.9600
C11' H03B 0.9600
C11' H03C 0.9600
C12 H12A 0.9600
C12 H12B 0.9600
C12 H12C 0.9600
C12' H03D 0.9600
C12' H03E 0.9600
C12' H03F 0.9600
C15' H03G 0.9600
C15' H03H 0.9600
C15' H03I 0.9600

loop_
_geom_torsion_atom_site_label_1
_geom_torsion_atom_site_label_2
_geom_torsion_atom_site_label_3
_geom_torsion_atom_site_label_4
_geom_torsion
C1' C6' C7' C8' 103.67(17)
C5' C6' C7' C8' -78.66(18)
C1' C6' C7' C5 -25.2(2)
C5' C6' C7' C5 152.51(14)
C4 C5 C7' C6' 48.62(18)
C6 C5 C7' C6' 177.62(14)
C4 C5 C7' C8' -76.94(17)
C6 C5 C7' C8' 52.06(19)
C4 O1 C1' C6' 0.2(2)
C4 O1 C1' C2' -174.47(14)
C5' C6' C1' O1 -176.75(15)
C7' C6' C1' O1 1.0(2)
C5' C6' C1' C2' -3.0(2)
C7' C6' C1' C2' 174.71(16)
C3' C2' C1' O1 -173.79(17)
C13' C2' C1' O1 -51.8(2)
C12' C2' C1' O1 67.7(2)
C3' C2' C1' C6' 11.6(3)
C13' C2' C1' C6' 133.6(2)
C12' C2' C1' C6' -106.9(2)
C11 C1 C2 C3 -89.43(19)
C9 C1 C2 C3 22.1(2)
C4 C5 C6 C7 -141.25(14)
C7' C5 C6 C7 88.64(17)
C1' C6' C5' O3 156.23(16)
C7' C6' C5' O3 -21.5(2)
C1' C6' C5' C4' -27.7(2)
C7' C6' C5' C4' 154.60(15)
C3' C4' C5' O3 -138.26(19)
C15' C4' C5' O3 -14.5(3)
C14' C4' C5' O3 104.6(2)
C3' C4' C5' C6' 45.5(2)
C15' C4' C5' C6' 169.28(18)
C14' C4' C5' C6' -71.6(2)
C6' C7' C8' C9' 76.92(19)
C5 C7' C8' C9' -158.85(15)
C2 C1 C9 C8 86.0(2)
C11 C1 C9 C8 -147.32(18)
C2 C1 C9 C10 -148.39(19)
C11 C1 C9 C10 -21.70(16)
C1 C2 C3 C4 -104.51(18)
C5 C6 C7 C8 63.9(2)
C7' C8' C9' C11' 63.4(2)
C7' C8' C9' C10' -173.29(17)
C8 C9 C10 C11 145.75(18)
C1 C9 C10 C11 21.90(16)
C1' O1 C4 C14 -101.57(17)
C1' O1 C4 C5 23.83(19)
C1' O1 C4 C3 144.12(15)
C6 C5 C4 O1 -178.91(12)
C7' C5 C4 O1 -48.54(17)
C6 C5 C4 C14 -58.50(18)
C7' C5 C4 C14 71.87(18)
C6 C5 C4 C3 67.55(17)
C7' C5 C4 C3 -162.08(14)
C2 C3 C4 O1 -64.56(17)
C2 C3 C4 C14 -177.02(15)
C2 C3 C4 C5 53.79(19)
C10 C9 C8 C15 -32.4(3)
C1 C9 C8 C15 74.3(2)
C10 C9 C8 C7 144.77(18)
C1 C9 C8 C7 -108.53(19)
C6 C7 C8 C15 -150.98(19)
C6 C7 C8 C9 31.8(2)
C9 C10 C11 C12 -140.1(2)
C9 C10 C11 C13 91.86(18)
C9 C10 C11 C1 -21.97(15)
C2 C1 C11 C12 -89.0(2)
C9 C1 C11 C12 140.6(2)
C2 C1 C11 C13 39.0(2)
C9 C1 C11 C13 -91.36(19)
C2 C1 C11 C10 152.06(18)
C9 C1 C11 C10 21.74(16)
C15' C4' C3' O2 19.9(4)
C5' C4' C3' O2 144.1(3)
C14' C4' C3' O2 -100.2(3)
C15' C4' C3' C2' -161.0(2)
C5' C4' C3' C2' -36.7(3)
C14' C4' C3' C2' 78.9(2)
C1' C2' C3' O2 -170.2(3)
C13' C2' C3' O2 66.1(3)
C12' C2' C3' O2 -51.7(3)
C1' C2' C3' C4' 10.6(3)
C13' C2' C3' C4' -113.0(2)
C12' C2' C3' C4' 129.1(2)
